data_2209927
loop_
_publ_author_name
'Yong-Tao Wang'
'Gui-Mei Tang'
'Wen-Zhu Wan'

_publ_section_title
;
 Naphthalene-2,7-diol--imidazole (1/1)
;
_journal_coeditor_code LH2113
_journal_issue 8
_journal_name_full 'Acta Crystallographica Section E'
_journal_page_first o3396
_journal_page_last o3397
_journal_paper_doi 10.1107/S1600536806024986
_journal_volume 62
_journal_year 2006
_chemical_formula_iupac 'C10 H8 O2, C3 H4 N2'
_chemical_formula_moiety 'C10 H8 O2, C3 H4 N2'
_chemical_formula_sum 'C13 H12 N2 O2'
_chemical_formula_weight 228.25
_chemical_name_systematic
;
Naphthalene-2,7-diol--imidazole (1/1)
;
_space_group_IT_number 14
_symmetry_cell_setting monoclinic
_symmetry_space_group_name_Hall '-P 2yn'
_symmetry_space_group_name_H-M 'P 1 21/n 1'
_atom_sites_solution_hydrogens geom
_atom_sites_solution_primary direct
_atom_sites_solution_secondary difmap
_audit_creation_method SHELXL-97
_cell_angle_alpha 90.00
_cell_angle_beta 101.921(4)
_cell_angle_gamma 90.00
_cell_formula_units_Z 8
_cell_length_a 14.200(3)
_cell_length_b 7.2927(18)
_cell_length_c 22.375(5)
_cell_measurement_reflns_used 4431
_cell_measurement_temperature 298(2)
_cell_measurement_theta_max 25
_cell_measurement_theta_min 2
_cell_volume 2267.1(9)
_computing_cell_refinement 'SAINT (Bruker, 2001)'
_computing_data_collection 'SMART (Bruker, 2001)'
_computing_data_reduction SAINT
_computing_molecular_graphics SHELXTL
_computing_publication_material SHELXTL
_computing_structure_refinement 'SHELXL97 (Sheldrick, 1997)'
_computing_structure_solution 'SHELXS97 (Sheldrick, 1997)'
_diffrn_ambient_temperature 298(2)
_diffrn_measured_fraction_theta_full 0.998
_diffrn_measured_fraction_theta_max 0.998
_diffrn_measurement_device_type 'Bruker SMART APEX CCD'
_diffrn_measurement_method '\f and \w'
_diffrn_radiation_monochromator graphite
_diffrn_radiation_source 'fine-focus sealed tube'
_diffrn_radiation_type MoK\a
_diffrn_radiation_wavelength 0.71073
_diffrn_reflns_av_R_equivalents 0.0321
_diffrn_reflns_av_sigmaI/netI 0.0396
_diffrn_reflns_limit_h_max 17
_diffrn_reflns_limit_h_min -17
_diffrn_reflns_limit_k_max 8
_diffrn_reflns_limit_k_min -8
_diffrn_reflns_limit_l_max 27
_diffrn_reflns_limit_l_min -26
_diffrn_reflns_number 11814
_diffrn_reflns_theta_full 26.00
_diffrn_reflns_theta_max 26.00
_diffrn_reflns_theta_min 1.57
_diffrn_standards_decay_% 0
_diffrn_standards_interval_count 8
_diffrn_standards_interval_time 2
_diffrn_standards_number 100
_exptl_absorpt_coefficient_mu 0.092
_exptl_absorpt_correction_T_max 0.9818
_exptl_absorpt_correction_T_min 0.9729
_exptl_absorpt_correction_type multi-scan
_exptl_absorpt_process_details '(SADABS; Sheldrick, 1996)'
_exptl_crystal_colour colourless
_exptl_crystal_density_diffrn 1.337
_exptl_crystal_density_method 'not measured'
_exptl_crystal_description block
_exptl_crystal_F_000 960
_exptl_crystal_size_max 0.30
_exptl_crystal_size_mid 0.20
_exptl_crystal_size_min 0.20
_refine_diff_density_max 0.168
_refine_diff_density_min -0.300
_refine_ls_extinction_method none
_refine_ls_goodness_of_fit_ref 1.019
_refine_ls_hydrogen_treatment mixed
_refine_ls_matrix_type full
_refine_ls_number_parameters 331
_refine_ls_number_reflns 4431
_refine_ls_number_restraints 0
_refine_ls_restrained_S_all 1.019
_refine_ls_R_factor_all 0.0841
_refine_ls_R_factor_gt 0.0547
_refine_ls_shift/su_max 0.000
_refine_ls_shift/su_mean 0.000
_refine_ls_structure_factor_coef Fsqd
_refine_ls_weighting_details 'calc w=1/[\s^2^(Fo^2^)+(0.0783P)^2^] where P=(Fo^2^+2Fc^2^)/3'
_refine_ls_weighting_scheme calc
_refine_ls_wR_factor_gt 0.1314
_refine_ls_wR_factor_ref 0.1478
_reflns_number_gt 3000
_reflns_number_total 4431
_reflns_threshold_expression I>2\s(I)
_cod_data_source_file lh2113.cif
_cod_data_source_block I
_cod_depositor_comments
;
The following automatic conversions were performed:
'_symmetry_cell_setting' value 'Monoclinic' changed to 'monoclinic'
according to '/home/saulius/struct/CIF-dictionaries/cif_core.dic'
dictionary named 'cif_core.dic' version 2.4.1 from 2010-06-29.

Automatic conversion script
Id: cif_fix_enum 1527 2010-12-29 10:47:43Z saulius 

The following automatic conversions were performed:

'_symmetry_cell_setting' value 'Monoclinic' changed to 'monoclinic'
according to /home/saulius/struct/CIF-dictionaries/cif_core.dic
dictionary named 'cif_core.dic' version 2.4.1 from 2010-06-29.

Automatic conversion script
Id: cif_fix_values 1715 2011-07-08 13:25:40Z adriana 
;
_cod_original_sg_symbol_H-M 'P 21/n'
_cod_database_code 2209927
_cod_database_fobs_code 2209927

loop_
_symmetry_equiv_pos_as_xyz
'x, y, z'
'-x+1/2, y+1/2, -z+1/2'
'-x, -y, -z'
'x-1/2, -y-1/2, z-1/2'

loop_
_atom_site_type_symbol
_atom_site_label
_atom_site_fract_x
_atom_site_fract_y
_atom_site_fract_z
_atom_site_U_iso_or_equiv
_atom_site_adp_type
_atom_site_calc_flag
_atom_site_refinement_flags
_atom_site_occupancy
C C1 0.37731(12) 0.1329(2) 0.12892(8) 0.0348(4) Uani d . 1
H H1A 0.3641 0.0791 0.0904 0.042 Uiso calc R 1
C C2 0.47003(12) 0.1675(3) 0.15679(8) 0.0366(5) Uani d . 1
C C3 0.49205(13) 0.2418(3) 0.21598(9) 0.0426(5) Uani d . 1
H H3A 0.5558 0.2614 0.2352 0.051 Uiso calc R 1
C C4 0.41972(13) 0.2850(3) 0.24501(8) 0.0391(5) Uani d . 1
H H4A 0.4349 0.3337 0.2842 0.047 Uiso calc R 1
C C5 0.32257(13) 0.2578(2) 0.21706(8) 0.0322(4) Uani d . 1
C C6 0.24624(13) 0.3065(3) 0.24542(8) 0.0364(4) Uani d . 1
H H6A 0.2599 0.3555 0.2846 0.044 Uiso calc R 1
C C7 0.15323(13) 0.2830(3) 0.21649(8) 0.0410(5) Uani d . 1
H H7A 0.1037 0.3179 0.2356 0.049 Uiso calc R 1
C C8 0.13172(12) 0.2059(3) 0.15764(8) 0.0380(5) Uani d . 1
C C9 0.20299(12) 0.1517(2) 0.12930(8) 0.0338(4) Uani d . 1
H H9A 0.1874 0.0972 0.0909 0.041 Uiso calc R 1
C C10 0.30071(12) 0.1775(2) 0.15779(7) 0.0304(4) Uani d . 1
C C11 0.78271(14) 0.3128(3) 0.15223(9) 0.0490(5) Uani d . 1
H H11A 0.7670 0.3747 0.1152 0.059 Uiso calc R 1
C C12 0.86563(18) 0.1907(4) 0.23416(12) 0.0800(9) Uani d . 1
H H12A 0.9166 0.1507 0.2644 0.096 Uiso calc R 1
C C13 0.77289(17) 0.1653(3) 0.23196(10) 0.0621(7) Uani d . 1
H H13A 0.7474 0.1047 0.2616 0.075 Uiso calc R 1
C C14 0.34237(12) 0.7963(3) -0.00383(8) 0.0352(4) Uani d . 1
H H14A 0.3318 0.8557 -0.0414 0.042 Uiso calc R 1
C C15 0.43325(13) 0.7467(3) 0.02371(9) 0.0397(5) Uani d . 1
C C16 0.45165(14) 0.6627(3) 0.08158(9) 0.0469(5) Uani d . 1
H H16A 0.5142 0.6308 0.1003 0.056 Uiso calc R 1
C C17 0.37802(13) 0.6285(3) 0.10998(8) 0.0425(5) Uani d . 1
H H17A 0.3909 0.5750 0.1485 0.051 Uiso calc R 1
C C18 0.28217(12) 0.6723(2) 0.08228(8) 0.0330(4) Uani d . 1
C C19 0.20379(13) 0.6278(3) 0.10900(8) 0.0381(5) Uani d . 1
H H19A 0.2152 0.5735 0.1474 0.046 Uiso calc R 1
C C20 0.11189(14) 0.6625(3) 0.07983(8) 0.0419(5) Uani d . 1
H H20A 0.0610 0.6293 0.0979 0.050 Uiso calc R 1
C C21 0.09340(13) 0.7484(3) 0.02231(8) 0.0380(5) Uani d . 1
C C22 0.16773(12) 0.7976(3) -0.00442(8) 0.0357(4) Uani d . 1
H H22A 0.1549 0.8577 -0.0419 0.043 Uiso calc R 1
C C23 0.26389(12) 0.7586(2) 0.02407(8) 0.0308(4) Uani d . 1
C C24 0.77897(14) 0.6931(3) 0.02300(9) 0.0462(5) Uani d . 1
H H24A 0.7686 0.6440 -0.0162 0.055 Uiso calc R 1
C C25 0.84556(16) 0.7996(3) 0.10868(10) 0.0577(6) Uani d . 1
H H25A 0.8928 0.8384 0.1415 0.069 Uiso calc R 1
C C26 0.75159(17) 0.8052(3) 0.10674(10) 0.0582(6) Uani d . 1
H H26A 0.7210 0.8485 0.1369 0.070 Uiso calc R 1
O O1 0.54141(9) 0.1294(2) 0.12568(6) 0.0510(4) Uani d . 1
O O2 0.03618(9) 0.1905(2) 0.13123(7) 0.0571(4) Uani d . 1
O O3 0.51086(10) 0.7748(2) -0.00273(7) 0.0569(5) Uani d . 1
O O4 0.00167(10) 0.7817(2) -0.00777(7) 0.0550(4) Uani d . 1
N N1 0.72008(11) 0.2405(2) 0.18031(7) 0.0487(5) Uani d . 1
N N2 0.87125(14) 0.2869(3) 0.18323(10) 0.0726(7) Uani d . 1
N N3 0.70960(13) 0.7350(3) 0.05198(9) 0.0525(5) Uani d . 1
N N4 0.86267(12) 0.7288(2) 0.05575(8) 0.0518(5) Uani d . 1
H H3B 0.4921(18) 0.817(4) -0.0412(13) 0.108(10) Uiso d . 1
H H2A 0.0277(15) 0.186(3) 0.0881(11) 0.075(7) Uiso d . 1
H H1 0.5979(17) 0.173(3) 0.1468(11) 0.077(8) Uiso d . 1
H H4 -0.0428(19) 0.758(4) 0.0172(12) 0.101(10) Uiso d . 1
H H3 0.6492(18) 0.733(3) 0.0374(11) 0.081(9) Uiso d . 1
H H2 0.926(2) 0.316(4) 0.1706(14) 0.121(11) Uiso d . 1

loop_
_atom_site_aniso_label
_atom_site_aniso_U_11
_atom_site_aniso_U_22
_atom_site_aniso_U_33
_atom_site_aniso_U_12
_atom_site_aniso_U_13
_atom_site_aniso_U_23
C1 0.0360(10) 0.0408(12) 0.0285(9) -0.0042(8) 0.0086(8) -0.0047(8)
C2 0.0298(10) 0.0459(12) 0.0362(10) 0.0003(8) 0.0115(8) 0.0007(9)
C3 0.0293(10) 0.0599(14) 0.0361(11) -0.0037(9) 0.0010(8) -0.0031(9)
C4 0.0378(11) 0.0496(13) 0.0283(9) -0.0014(9) 0.0030(8) -0.0034(8)
C5 0.0342(10) 0.0352(11) 0.0276(9) -0.0002(7) 0.0074(8) 0.0019(8)
C6 0.0421(11) 0.0432(12) 0.0253(9) 0.0023(8) 0.0102(8) -0.0012(8)
C7 0.0365(11) 0.0531(13) 0.0374(11) 0.0050(9) 0.0173(9) 0.0021(9)
C8 0.0284(10) 0.0515(13) 0.0343(10) -0.0042(8) 0.0069(8) 0.0057(9)
C9 0.0323(10) 0.0401(12) 0.0293(9) -0.0054(8) 0.0072(8) -0.0007(8)
C10 0.0322(10) 0.0326(11) 0.0269(9) -0.0025(7) 0.0072(7) 0.0026(8)
C11 0.0440(12) 0.0612(15) 0.0426(11) -0.0044(10) 0.0111(10) -0.0038(10)
C12 0.0560(16) 0.116(2) 0.0630(17) 0.0240(15) -0.0004(13) 0.0080(16)
C13 0.0654(16) 0.0726(18) 0.0516(14) 0.0022(12) 0.0198(12) 0.0062(12)
C14 0.0338(10) 0.0412(12) 0.0301(9) -0.0002(8) 0.0057(8) 0.0023(8)
C15 0.0314(10) 0.0490(13) 0.0395(11) -0.0013(8) 0.0094(8) -0.0004(9)
C16 0.0333(11) 0.0582(14) 0.0460(12) 0.0064(9) 0.0007(9) 0.0078(10)
C17 0.0429(11) 0.0482(13) 0.0333(10) 0.0016(9) 0.0007(8) 0.0083(9)
C18 0.0362(10) 0.0338(11) 0.0282(9) -0.0022(8) 0.0049(8) 0.0000(8)
C19 0.0458(11) 0.0411(12) 0.0277(9) -0.0035(9) 0.0082(8) 0.0051(8)
C20 0.0409(11) 0.0504(13) 0.0383(11) -0.0078(9) 0.0174(9) -0.0012(9)
C21 0.0312(10) 0.0478(13) 0.0353(10) -0.0008(8) 0.0071(8) -0.0040(9)
C22 0.0348(10) 0.0429(12) 0.0291(9) 0.0003(8) 0.0057(8) 0.0037(8)
C23 0.0303(9) 0.0319(10) 0.0294(9) -0.0008(7) 0.0045(7) -0.0025(8)
C24 0.0468(12) 0.0507(14) 0.0429(11) -0.0080(10) 0.0135(10) -0.0056(10)
C25 0.0588(15) 0.0689(17) 0.0394(12) -0.0073(12) -0.0037(10) 0.0005(11)
C26 0.0712(16) 0.0611(16) 0.0492(13) 0.0113(12) 0.0284(12) 0.0027(11)
O1 0.0297(8) 0.0815(11) 0.0448(8) -0.0056(7) 0.0145(6) -0.0129(7)
O2 0.0260(7) 0.1012(13) 0.0444(9) -0.0034(7) 0.0079(6) -0.0034(8)
O3 0.0306(8) 0.0895(13) 0.0533(10) 0.0044(7) 0.0150(7) 0.0123(8)
O4 0.0281(7) 0.0913(12) 0.0459(9) 0.0012(7) 0.0086(6) 0.0097(8)
N1 0.0359(10) 0.0631(13) 0.0491(11) -0.0036(8) 0.0136(8) -0.0046(9)
N2 0.0346(11) 0.117(2) 0.0682(14) -0.0080(11) 0.0154(10) -0.0070(13)
N3 0.0325(10) 0.0645(13) 0.0601(13) 0.0009(9) 0.0089(9) 0.0101(10)
N4 0.0358(10) 0.0632(12) 0.0577(12) -0.0016(8) 0.0125(8) 0.0004(9)

loop_
_atom_type_symbol
_atom_type_description
_atom_type_scat_dispersion_real
_atom_type_scat_dispersion_imag
_atom_type_scat_source
C C 0.0033 0.0016 'International Tables Vol C Tables 4.2.6.8 and 6.1.1.4'
H H 0.0000 0.0000 'International Tables Vol C Tables 4.2.6.8 and 6.1.1.4'
N N 0.0061 0.0033 'International Tables Vol C Tables 4.2.6.8 and 6.1.1.4'
O O 0.0106 0.0060 'International Tables Vol C Tables 4.2.6.8 and 6.1.1.4'

loop_
_geom_angle_atom_site_label_1
_geom_angle_atom_site_label_2
_geom_angle_atom_site_label_3
_geom_angle
C2 C1 C10 120.78(16)
C2 C1 H1A 119.6
C10 C1 H1A 119.6
C1 C2 O1 118.49(16)
C1 C2 C3 120.66(16)
O1 C2 C3 120.84(16)
C4 C3 C2 119.75(17)
C4 C3 H3A 120.1
C2 C3 H3A 120.1
C3 C4 C5 121.53(17)
C3 C4 H4A 119.2
C5 C4 H4A 119.2
C4 C5 C6 122.62(17)
C4 C5 C10 118.51(16)
C6 C5 C10 118.87(16)
C7 C6 C5 121.12(17)
C7 C6 H6A 119.4
C5 C6 H6A 119.4
C6 C7 C8 119.95(17)
C6 C7 H7A 120.0
C8 C7 H7A 120.0
C9 C8 O2 122.82(17)
C9 C8 C7 120.96(17)
O2 C8 C7 116.22(16)
C8 C9 C10 120.42(16)
C8 C9 H9A 119.8
C10 C9 H9A 119.8
C1 C10 C9 122.63(16)
C1 C10 C5 118.70(16)
C9 C10 C5 118.63(15)
N1 C11 N2 111.1(2)
N1 C11 H11A 124.4
N2 C11 H11A 124.4
C13 C12 N2 105.8(2)
C13 C12 H12A 127.1
N2 C12 H12A 127.1
C12 C13 N1 110.3(2)
C12 C13 H13A 124.9
N1 C13 H13A 124.9
C15 C14 C23 120.64(17)
C15 C14 H14A 119.7
C23 C14 H14A 119.7
C14 C15 O3 122.52(18)
C14 C15 C16 120.77(17)
O3 C15 C16 116.72(17)
C17 C16 C15 119.83(17)
C17 C16 H16A 120.1
C15 C16 H16A 120.1
C16 C17 C18 121.36(17)
C16 C17 H17A 119.3
C18 C17 H17A 119.3
C19 C18 C17 122.52(17)
C19 C18 C23 118.76(16)
C17 C18 C23 118.68(16)
C20 C19 C18 121.31(16)
C20 C19 H19A 119.3
C18 C19 H19A 119.3
C19 C20 C21 120.16(17)
C19 C20 H20A 119.9
C21 C20 H20A 119.9
O4 C21 C22 119.02(17)
O4 C21 C20 120.76(16)
C22 C21 C20 120.21(17)
C21 C22 C23 120.85(17)
C21 C22 H22A 119.6
C23 C22 H22A 119.6
C22 C23 C14 122.62(16)
C22 C23 C18 118.67(16)
C14 C23 C18 118.68(16)
N4 C24 N3 111.60(19)
N4 C24 H24A 124.2
N3 C24 H24A 124.2
C26 C25 N4 110.05(19)
C26 C25 H25A 125.0
N4 C25 H25A 125.0
C25 C26 N3 105.74(19)
C25 C26 H26A 127.1
N3 C26 H26A 127.1
C2 O1 H1 109.4(15)
C8 O2 H2A 110.4(13)
C15 O3 H3B 111.0(16)
C21 O4 H4 111.4(17)
C11 N1 C13 105.19(19)
C11 N2 C12 107.5(2)
C11 N2 H2 126(2)
C12 N2 H2 126(2)
C24 N3 C26 107.39(19)
C24 N3 H3 126.9(18)
C26 N3 H3 125.2(18)
C24 N4 C25 105.21(17)

loop_
_geom_bond_atom_site_label_1
_geom_bond_atom_site_label_2
_geom_bond_distance
C1 C2 1.359(2)
C1 C10 1.413(2)
C1 H1A 0.9300
C2 O1 1.371(2)
C2 C3 1.405(3)
C3 C4 1.361(3)
C3 H3A 0.9300
C4 C5 1.406(2)
C4 H4A 0.9300
C5 C6 1.410(2)
C5 C10 1.424(2)
C6 C7 1.356(3)
C6 H6A 0.9300
C7 C8 1.406(3)
C7 H7A 0.9300
C8 C9 1.359(2)
C8 O2 1.368(2)
C9 C10 1.415(2)
C9 H9A 0.9300
C11 N1 1.302(2)
C11 N2 1.318(3)
C11 H11A 0.9300
C12 C13 1.321(3)
C12 N2 1.354(3)
C12 H12A 0.9300
C13 N1 1.357(3)
C13 H13A 0.9300
C14 C15 1.359(2)
C14 C23 1.412(2)
C14 H14A 0.9300
C15 O3 1.370(2)
C15 C16 1.407(3)
C16 C17 1.354(3)
C16 H16A 0.9300
C17 C18 1.411(2)
C17 H17A 0.9300
C18 C19 1.406(2)
C18 C23 1.421(2)
C19 C20 1.357(2)
C19 H19A 0.9300
C20 C21 1.407(3)
C20 H20A 0.9300
C21 O4 1.359(2)
C21 C22 1.364(2)
C22 C23 1.412(2)
C22 H22A 0.9300
C24 N4 1.287(2)
C24 N3 1.322(3)
C24 H24A 0.9300
C25 C26 1.327(3)
C25 N4 1.359(3)
C25 H25A 0.9300
C26 N3 1.348(3)
C26 H26A 0.9300
O1 H1 0.90(2)
O2 H2A 0.95(2)
O3 H3B 0.90(3)
O4 H4 0.94(3)
N2 H2 0.91(3)
N3 H3 0.85(2)

loop_
_geom_hbond_atom_site_label_D
_geom_hbond_atom_site_label_H
_geom_hbond_atom_site_label_A
_geom_hbond_site_symmetry_A
_geom_hbond_distance_DH
_geom_hbond_distance_HA
_geom_hbond_distance_DA
_geom_hbond_angle_DHA
_geom_hbond_publ_flag
O1 H1 N1 . 0.90(2) 1.81(2) 2.703(2) 171(2) yes
N3 H3 O3 . 0.85(3) 2.01(3) 2.850(3) 169(2) yes
N2 H2 O2 1_655 0.91(3) 2.15(3) 2.908(3) 141(3) yes
O2 H2A O4 3_565 0.95(2) 1.78(2) 2.711(2) 169(2) yes
O3 H3B O1 3_665 0.90(3) 1.89(3) 2.786(2) 171(3) yes
O4 H4 N4 1_455 0.94(3) 1.75(3) 2.688(2) 172(2) yes

loop_
_cod_related_entry_id
_cod_related_entry_database
_cod_related_entry_code
1 ChemSpider 28580126
